data_1551167
loop_
_publ_author_name
'Zhou, Yue'
'Kan, Liang'
'Eubank, Jarrod F.'
'Li, Guanghua'
'Zhang, Lirong'
'Liu, Yunling'

_publ_section_title
;
 Self-assembly of two robust 3D supramolecular organic frameworks from a
 geometrically non-planar molecule for high gas selectivity performance
;
_journal_name_full 'Chemical Science'
_journal_paper_doi 10.1039/C9SC00290A
_journal_year 2019
_chemical_formula_moiety 'C41 H40 O16'
_chemical_formula_sum 'C41 H40 O16'
_chemical_formula_weight 788.73
_space_group_IT_number 190
_space_group_name_Hall 'P -6c -2c'
_space_group_name_H-M_alt 'P -6 2 c'
_symmetry_cell_setting hexagonal
_symmetry_space_group_name_Hall 'P -6c -2c'
_symmetry_space_group_name_H-M 'P -6 2 c'
_atom_sites_solution_hydrogens geom
_atom_sites_solution_primary direct
_atom_sites_solution_secondary difmap
_audit_creation_method SHELXL-97
_audit_update_record
;
2018-08-11 deposited with the CCDC.    2019-05-27 downloaded from the CCDC.
;
_cell_angle_alpha 90.00
_cell_angle_beta 90.00
_cell_angle_gamma 120.00
_cell_formula_units_Z 6
_cell_length_a 22.670(3)
_cell_length_b 22.670(3)
_cell_length_c 16.778(3)
_cell_measurement_reflns_used 4886
_cell_measurement_temperature 153(2)
_cell_measurement_theta_max 25.72
_cell_measurement_theta_min 1.04
_cell_volume 7467.5(19)
_computing_cell_refinement 'Bruker SMART'
_computing_data_collection 'Bruker SMART'
_computing_data_reduction 'Bruker SAINT'
_computing_molecular_graphics SHELXP-97
_computing_publication_material SHELXTL
_computing_structure_refinement 'SHELXL-97 (Sheldrick, 1997)'
_computing_structure_solution 'SHELXS-97 (Sheldrick, 1990)'
_diffrn_ambient_temperature 153(2)
_diffrn_detector_area_resol_mean 9.00cm
_diffrn_measured_fraction_theta_full 0.991
_diffrn_measured_fraction_theta_max 0.991
_diffrn_measurement_device_type 'CCD area detector'
_diffrn_measurement_method 'phi and omega scans'
_diffrn_radiation_monochromator graphite
_diffrn_radiation_source 'fine-focus sealed tube'
_diffrn_radiation_type MoK\a
_diffrn_radiation_wavelength 0.71073
_diffrn_reflns_av_R_equivalents 0.0513
_diffrn_reflns_av_sigmaI/netI 0.0318
_diffrn_reflns_limit_h_max 23
_diffrn_reflns_limit_h_min -27
_diffrn_reflns_limit_k_max 27
_diffrn_reflns_limit_k_min -27
_diffrn_reflns_limit_l_max 20
_diffrn_reflns_limit_l_min -11
_diffrn_reflns_number 35337
_diffrn_reflns_theta_full 25.72
_diffrn_reflns_theta_max 25.72
_diffrn_reflns_theta_min 1.04
_diffrn_standards_decay_% none
_diffrn_standards_interval_count none
_diffrn_standards_interval_time none
_diffrn_standards_number none
_exptl_absorpt_coefficient_mu 0.082
_exptl_absorpt_correction_T_max 0.9818
_exptl_absorpt_correction_T_min 0.9757
_exptl_absorpt_correction_type empirical
_exptl_absorpt_process_details SADABS
_exptl_crystal_colour colourless
_exptl_crystal_density_diffrn 1.052
_exptl_crystal_density_meas ?
_exptl_crystal_density_method 'not measured'
_exptl_crystal_description block
_exptl_crystal_F_000 2484
_exptl_crystal_size_max 0.28
_exptl_crystal_size_mid 0.26
_exptl_crystal_size_min 0.24
_refine_diff_density_max 0.348
_refine_diff_density_min -0.290
_refine_diff_density_rms 0.044
_refine_ls_abs_structure_details 'Flack H D (1983), Acta Cryst. A39, 876-881'
_refine_ls_abs_structure_Flack -1(2)
_refine_ls_extinction_method none
_refine_ls_goodness_of_fit_ref 1.112
_refine_ls_hydrogen_treatment mixed
_refine_ls_matrix_type full
_refine_ls_number_parameters 244
_refine_ls_number_reflns 4886
_refine_ls_number_restraints 24
_refine_ls_restrained_S_all 1.124
_refine_ls_R_factor_all 0.0897
_refine_ls_R_factor_gt 0.0726
_refine_ls_shift/su_max 0.000
_refine_ls_shift/su_mean 0.000
_refine_ls_structure_factor_coef Fsqd
_refine_ls_weighting_details 'calc w=1/[\s^2^(Fo^2^)+(0.1528P)^2^+0.0000P] where P=(Fo^2^+2Fc^2^)/3'
_refine_ls_weighting_scheme calc
_refine_ls_wR_factor_gt 0.2186
_refine_ls_wR_factor_ref 0.2360
_reflns_number_gt 3422
_reflns_number_total 4886
_reflns_threshold_expression >2sigma(I)
_cod_data_source_file c9sc00290a2.cif
_cod_data_source_block JLU-SOF3
_cod_depositor_comments
;
The following automatic conversions were performed:

'_symmetry_cell_setting' value 'Hexagonal' changed to 'hexagonal'
according to
/home/data/users/saulius/crontab/automatic-downloads/rss-feeds/RSC/lib/dictionaries/cif_core.dic
dictionary named 'cif_core.dic' version 2.4.2 from 2011-04-26.

'_exptl_crystal_density_meas' value 'none' was changed to '?' - the
value is perceived as not measured.

Automatic conversion script
Id: cif_fix_values 4973 2017-02-22 13:04:09Z antanas 
;
_cod_original_cell_volume 7468(2)
_cod_original_sg_symbol_H-M P-62c
_cod_database_code 1551167
_platon_squeeze_void_probe_radius 1.20

loop_
_symmetry_equiv_pos_as_xyz
'x, y, z'
'-y, x-y, z'
'-x+y, -x, z'
'x, y, -z+1/2'
'-y, x-y, -z+1/2'
'-x+y, -x, -z+1/2'
'y, x, -z'
'x-y, -y, -z'
'-x, -x+y, -z'
'y, x, z+1/2'
'x-y, -y, z+1/2'
'-x, -x+y, z+1/2'

loop_
_atom_site_label
_atom_site_type_symbol
_atom_site_fract_x
_atom_site_fract_y
_atom_site_fract_z
_atom_site_U_iso_or_equiv
_atom_site_adp_type
_atom_site_occupancy
_atom_site_symmetry_multiplicity
_atom_site_calc_flag
_atom_site_refinement_flags
_atom_site_disorder_assembly
_atom_site_disorder_group
O1 O -0.02144(8) 0.08965(16) 0.39697(9) 0.0588(6) Uani 1 1 d . . .
H1 H -0.0364 0.0828 0.4426 0.088 Uiso 1 1 calc R . .
O2 O 0.07574(8) 0.14318(14) 0.46151(8) 0.0588(6) Uani 1 1 d . . .
O3 O 0.5332(3) 0.6226(3) 0.3961(3) 0.0577(13) Uani 0.50 1 d PU A 1
H3 H 0.5399 0.6400 0.4405 0.087 Uiso 0.50 1 calc PR A 1
O3' O 0.5030(2) 0.6241(2) 0.3956(3) 0.0455(10) Uani 0.50 1 d PU A 2
H3' H 0.5104 0.6397 0.4410 0.068 Uiso 0.50 1 calc PR A 2
O4 O 0.45590(19) 0.52493(11) 0.46101(11) 0.0840(8) Uani 1 1 d . A .
O5 O 0.50884(17) 0.08868(18) 0.39650(11) 0.0752(8) Uani 1 1 d . B .
H5 H 0.5154 0.0803 0.4421 0.113 Uiso 1 1 calc R . .
O6 O 0.4497(3) 0.1260(3) 0.4619(3) 0.0495(12) Uani 0.50 1 d PU B 1
O6' O 0.4754(3) 0.1555(3) 0.4622(3) 0.0497(12) Uani 0.50 1 d PU B 2
C1 C 0.26264(14) 0.23269(18) 0.2500 0.0244(6) Uani 1 2 d S . .
C2 C 0.29812(19) 0.3058(2) 0.2500 0.0298(6) Uani 1 2 d S . .
C3 C 0.3690(2) 0.33989(15) 0.2500 0.0325(7) Uani 1 2 d S . .
C4 C 0.40431(15) 0.3041(2) 0.2500 0.0324(7) Uani 1 2 d S . .
C5 C 0.37037(19) 0.2345(2) 0.2500 0.0335(7) Uani 1 2 d S . .
C6 C 0.29669(19) 0.19637(16) 0.2500 0.0321(7) Uani 1 2 d S . .
C7 C 0.18682(14) 0.19489(18) 0.2500 0.0275(7) Uani 1 2 d S . .
C8 C 0.15059(11) 0.17812(13) 0.32131(11) 0.0290(5) Uani 1 1 d . . .
H8 H 0.1740 0.1910 0.3695 0.035 Uiso 1 1 calc R . .
C9 C 0.07908(11) 0.14190(14) 0.32116(10) 0.0292(5) Uani 1 1 d . . .
C10 C 0.04448(15) 0.12287(19) 0.2500 0.0288(7) Uani 1 2 d S . .
H10 H -0.0028 0.0968 0.2500 0.035 Uiso 1 2 calc SR . .
C11 C 0.04299(11) 0.12435(15) 0.39889(11) 0.0340(5) Uani 1 1 d . . .
C12 C 0.2584(2) 0.3426(2) 0.2500 0.0451(9) Uani 1 2 d S . .
H12A H 0.2106 0.3100 0.2500 0.068 Uiso 1 2 calc SR . .
H12B H 0.2697 0.3706 0.2033 0.068 Uiso 0.50 1 calc PR . .
H12C H 0.2697 0.3706 0.2967 0.068 Uiso 0.50 1 calc PR . .
C13 C 0.4078(2) 0.41545(16) 0.2500 0.0403(8) Uani 1 2 d S . .
C14 C 0.42492(17) 0.45176(13) 0.32089(13) 0.0449(6) Uani 1 1 d . . .
H14 H 0.4120 0.4283 0.3690 0.054 Uiso 1 1 calc R . .
C15 C 0.4607(2) 0.52207(14) 0.32155(13) 0.0527(7) Uani 1 1 d . A .
C16 C 0.4775(3) 0.55932(18) 0.2500 0.0501(10) Uani 1 2 d S . .
H16 H 0.4988 0.6066 0.2500 0.060 Uiso 1 2 calc SR . .
C17 C 0.4764(2) 0.55732(15) 0.39875(16) 0.0650(9) Uani 1 1 d . . .
C18 C 0.48199(17) 0.3444(3) 0.2500 0.0525(11) Uani 1 2 d S . .
H18A H 0.4973 0.3923 0.2500 0.079 Uiso 1 2 calc SR . .
H18B H 0.4988 0.3332 0.2033 0.079 Uiso 0.50 1 calc PR . .
H18C H 0.4988 0.3332 0.2967 0.079 Uiso 0.50 1 calc PR . .
C19 C 0.4078(2) 0.1957(2) 0.2500 0.0360(7) Uani 1 2 d S . .
C20 C 0.42438(16) 0.17609(18) 0.32051(13) 0.0445(6) Uani 1 1 d . . .
H20 H 0.4120 0.1873 0.3685 0.053 Uiso 1 1 calc R . .
C21 C 0.45915(17) 0.14003(19) 0.32158(13) 0.0439(6) Uani 1 1 d . B .
C22 C 0.4780(3) 0.1226(3) 0.2500 0.0505(10) Uani 1 2 d S . .
H22 H 0.5025 0.0998 0.2500 0.061 Uiso 1 2 calc SR . .
C23 C 0.4761(2) 0.1209(3) 0.39839(15) 0.0642(9) Uani 1 1 d . . .
C24 C 0.2592(2) 0.12110(17) 0.2500 0.0436(9) Uani 1 2 d S . .
H24A H 0.2911 0.1049 0.2500 0.065 Uiso 1 2 calc SR . .
H24B H 0.2311 0.1048 0.2033 0.065 Uiso 0.50 1 calc PR . .
H24C H 0.2311 0.1048 0.2967 0.065 Uiso 0.50 1 calc PR . .

loop_
_atom_site_aniso_label
_atom_site_aniso_U_11
_atom_site_aniso_U_22
_atom_site_aniso_U_33
_atom_site_aniso_U_23
_atom_site_aniso_U_13
_atom_site_aniso_U_12
O1 0.0359(10) 0.0892(16) 0.0242(8) 0.0078(11) 0.0063(7) 0.0109(12)
O2 0.0372(10) 0.0952(16) 0.0181(8) 0.0008(10) -0.0001(6) 0.0137(12)
O3 0.0594(15) 0.0558(15) 0.0546(15) -0.0050(9) -0.0003(9) 0.0263(10)
O3' 0.0476(13) 0.0435(13) 0.0432(13) -0.0055(8) -0.0009(9) 0.0212(9)
O4 0.131(2) 0.0482(12) 0.0373(11) -0.0038(8) 0.0009(15) 0.0182(15)
O5 0.1055(19) 0.143(2) 0.0369(10) -0.0017(15) -0.0096(14) 0.1064(18)
O6 0.0508(14) 0.0523(14) 0.0468(14) 0.0013(9) -0.0005(9) 0.0268(10)
O6' 0.0515(15) 0.0516(14) 0.0471(14) 0.0000(9) -0.0011(9) 0.0266(10)
C1 0.0228(14) 0.0281(17) 0.0202(12) 0.000 0.000 0.0111(15)
C2 0.0302(19) 0.0343(19) 0.0219(12) 0.000 0.000 0.0139(13)
C3 0.039(2) 0.0294(16) 0.0294(14) 0.000 0.000 0.0169(18)
C4 0.0221(15) 0.037(2) 0.0313(15) 0.000 0.000 0.0095(16)
C5 0.0206(16) 0.055(2) 0.0224(13) 0.000 0.000 0.0167(14)
C6 0.0235(17) 0.0396(17) 0.0203(13) 0.000 0.000 0.0060(17)
C7 0.0260(16) 0.0226(16) 0.0313(14) 0.000 0.000 0.0101(15)
C8 0.0314(12) 0.0323(14) 0.0219(10) -0.0005(10) -0.0040(8) 0.0148(12)
C9 0.0295(12) 0.0365(14) 0.0204(10) -0.0014(11) 0.0008(8) 0.0156(12)
C10 0.0261(16) 0.0304(18) 0.0238(13) 0.000 0.000 0.0096(16)
C11 0.0294(12) 0.0400(14) 0.0243(10) 0.0021(12) 0.0025(8) 0.0112(12)
C12 0.047(2) 0.029(2) 0.057(2) 0.000 0.000 0.0175(14)
C13 0.037(2) 0.041(2) 0.0393(16) 0.000 0.000 0.0168(19)
C14 0.0493(17) 0.0375(13) 0.0344(12) -0.0014(9) -0.0050(14) 0.0114(15)
C15 0.066(2) 0.0400(15) 0.0345(14) -0.0027(10) -0.0033(17) 0.0130(17)
C16 0.068(3) 0.0279(18) 0.0356(18) 0.000 0.000 0.010(2)
C17 0.104(3) 0.0427(16) 0.0363(14) 0.0006(11) -0.002(2) 0.027(2)
C18 0.033(2) 0.067(3) 0.063(2) 0.000 0.000 0.030(3)
C19 0.035(2) 0.043(2) 0.0333(15) 0.000 0.000 0.0216(14)
C20 0.0466(17) 0.0679(19) 0.0336(12) -0.0051(14) -0.0013(14) 0.0397(13)
C21 0.0482(17) 0.0629(19) 0.0352(12) -0.0005(15) 0.0016(15) 0.0387(13)
C22 0.054(3) 0.087(3) 0.0313(16) 0.000 0.000 0.051(2)
C23 0.080(2) 0.112(3) 0.0317(13) 0.002(2) 0.0015(19) 0.071(2)
C24 0.025(2) 0.0382(19) 0.057(2) 0.000 0.000 0.0074(19)

loop_
_atom_type_symbol
_atom_type_description
_atom_type_scat_dispersion_real
_atom_type_scat_dispersion_imag
_atom_type_scat_source
C C 0.0033 0.0016 'International Tables Vol C Tables 4.2.6.8 and 6.1.1.4'
H H 0.0000 0.0000 'International Tables Vol C Tables 4.2.6.8 and 6.1.1.4'
O O 0.0106 0.0060 'International Tables Vol C Tables 4.2.6.8 and 6.1.1.4'

loop_
_geom_angle_atom_site_label_1
_geom_angle_atom_site_label_2
_geom_angle_atom_site_label_3
_geom_angle
_geom_angle_site_symmetry_1
_geom_angle_site_symmetry_3
C11 O1 H1 109.5 . .
C17 O3 H3 109.5 . .
C17 O3' H3' 109.5 . .
C23 O5 H5 109.5 . .
C6 C1 C2 122.0(2) . .
C6 C1 C7 119.0(3) . .
C2 C1 C7 118.9(3) . .
C3 C2 C1 117.8(3) . .
C3 C2 C12 122.5(3) . .
C1 C2 C12 119.7(3) . .
C2 C3 C4 121.1(3) . .
C2 C3 C13 119.6(4) . .
C4 C3 C13 119.3(4) . .
C5 C4 C3 121.0(3) . .
C5 C4 C18 120.4(4) . .
C3 C4 C18 118.6(4) . .
C4 C5 C6 120.4(3) . .
C4 C5 C19 121.4(3) . .
C6 C5 C19 118.2(4) . .
C1 C6 C5 117.7(3) . .
C1 C6 C24 121.2(3) . .
C5 C6 C24 121.1(4) . .
C8 C7 C8 118.5(2) 4 .
C8 C7 C1 120.73(12) 4 .
C8 C7 C1 120.73(12) . .
C7 C8 C9 120.61(17) . .
C7 C8 H8 119.7 . .
C9 C8 H8 119.7 . .
C10 C9 C8 119.73(18) . .
C10 C9 C11 121.9(2) . .
C8 C9 C11 118.41(16) . .
C9 C10 C9 120.7(3) . 4
C9 C10 H10 119.7 . .
C9 C10 H10 119.7 4 .
O2 C11 O1 122.98(18) . .
O2 C11 C9 120.01(19) . .
O1 C11 C9 117.01(17) . .
C2 C12 H12A 109.5 . .
C2 C12 H12B 109.5 . .
H12A C12 H12B 109.5 . .
C2 C12 H12C 109.5 . .
H12A C12 H12C 109.5 . .
H12B C12 H12C 109.5 . .
C14 C13 C14 118.1(3) . 4
C14 C13 C3 120.91(15) . .
C14 C13 C3 120.91(15) 4 .
C15 C14 C13 121.4(2) . .
C15 C14 H14 119.3 . .
C13 C14 H14 119.3 . .
C14 C15 C16 120.8(2) . .
C14 C15 C17 118.5(2) . .
C16 C15 C17 120.4(3) . .
C15 C16 C15 117.2(3) 4 .
C15 C16 H16 121.4 4 .
C15 C16 H16 121.4 . .
O4 C17 O3' 122.6(3) . .
O4 C17 O3 122.3(3) . .
O3' C17 O3 29.8(2) . .
O4 C17 C15 120.6(3) . .
O3' C17 C15 115.9(3) . .
O3 C17 C15 113.2(3) . .
C4 C18 H18A 109.5 . .
C4 C18 H18B 109.5 . .
H18A C18 H18B 109.5 . .
C4 C18 H18C 109.5 . .
H18A C18 H18C 109.5 . .
H18B C18 H18C 109.5 . .
C20 C19 C20 118.1(3) 4 .
C20 C19 C5 120.94(14) 4 .
C20 C19 C5 120.94(14) . .
C19 C20 C21 121.7(2) . .
C19 C20 H20 119.2 . .
C21 C20 H20 119.2 . .
C20 C21 C22 119.9(2) . .
C20 C21 C23 119.6(2) . .
C22 C21 C23 120.5(2) . .
C21 C22 C21 118.7(3) . 4
C21 C22 H22 120.7 . .
C21 C22 H22 120.7 4 .
O6 C23 O5 121.0(3) . .
O6 C23 O6' 28.0(2) . .
O5 C23 O6' 122.6(3) . .
O6 C23 C21 120.5(3) . .
O5 C23 C21 117.4(2) . .
O6' C23 C21 116.6(3) . .
C6 C24 H24A 109.5 . .
C6 C24 H24B 109.5 . .
H24A C24 H24B 109.5 . .
C6 C24 H24C 109.5 . .
H24A C24 H24C 109.5 . .
H24B C24 H24C 109.5 . .

loop_
_geom_bond_atom_site_label_1
_geom_bond_atom_site_label_2
_geom_bond_distance
_geom_bond_site_symmetry_2
O1 C11 1.267(3) .
O1 H1 0.8200 .
O2 C11 1.233(2) .
O3 C17 1.394(6) .
O3 H3 0.8200 .
O3' C17 1.322(5) .
O3' H3' 0.8200 .
O4 C17 1.227(3) .
O5 C23 1.275(3) .
O5 H5 0.8200 .
O6 C23 1.256(5) .
O6' C23 1.333(6) .
C1 C6 1.382(5) .
C1 C2 1.436(5) .
C1 C7 1.489(4) .
C2 C3 1.391(5) .
C2 C12 1.502(4) .
C3 C4 1.396(6) .
C3 C13 1.484(4) .
C4 C5 1.366(6) .
C4 C18 1.525(4) .
C5 C6 1.447(5) .
C5 C19 1.499(4) .
C6 C24 1.478(4) .
C7 C8 1.392(2) 4
C7 C8 1.392(2) .
C8 C9 1.404(3) .
C8 H8 0.9300 .
C9 C10 1.374(2) .
C9 C11 1.484(2) .
C10 C9 1.374(2) 4
C10 H10 0.9300 .
C12 H12A 0.9600 .
C12 H12B 0.9600 .
C12 H12C 0.9600 .
C13 C14 1.387(3) .
C13 C14 1.387(3) 4
C14 C15 1.380(4) .
C14 H14 0.9300 .
C15 C16 1.406(3) .
C15 C17 1.469(3) .
C16 C15 1.406(3) 4
C16 H16 0.9300 .
C18 H18A 0.9600 .
C18 H18B 0.9600 .
C18 H18C 0.9600 .
C19 C20 1.380(3) 4
C19 C20 1.380(3) .
C20 C21 1.391(3) .
C20 H20 0.9300 .
C21 C22 1.396(3) .
C21 C23 1.471(3) .
C22 C21 1.396(3) 4
C22 H22 0.9300 .
C24 H24A 0.9600 .
C24 H24B 0.9600 .
C24 H24C 0.9600 .

loop_
_geom_hbond_atom_site_label_D
_geom_hbond_atom_site_label_H
_geom_hbond_atom_site_label_A
_geom_hbond_distance_DH
_geom_hbond_distance_HA
_geom_hbond_distance_DA
_geom_hbond_angle_DHA
_geom_hbond_site_symmetry_A
O1 H1 O2 0.82 1.79 2.605(2) 174.9 9_556
O3 H3 O6 0.82 1.80 2.615(7) 177.2 9_666
O3' H3' O6' 0.82 1.81 2.630(6) 174.3 9_666
O5 H5 O4 0.82 1.82 2.628(3) 170.9 9_656

loop_
_platon_squeeze_void_nr
_platon_squeeze_void_average_x
_platon_squeeze_void_average_y
_platon_squeeze_void_average_z
_platon_squeeze_void_volume
_platon_squeeze_void_count_electrons
_platon_squeeze_void_content
1 0.000 0.000 0.000 7 0 ' '
2 -0.005 0.270 -0.022 3919 1065 ' '
3 0.000 0.000 0.500 7 0 ' '
